data_1562324
loop_
_publ_author_name
'Oh, George N.'
'Burns, Peter C.'

_publ_section_title
;
 Solid-state actinide acid phosphites from phosphorous acid melts
;
_journal_name_full 'Journal of Solid State Chemistry'
_journal_page_first 50
_journal_page_last 56
_journal_paper_doi 10.1016/j.jssc.2014.03.029
_journal_volume 215
_journal_year 2014
_chemical_formula_sum 'H8 O12 P4 Th'
_chemical_formula_weight 555.98
_chemical_name_systematic
; 
Beta-Thorium (IV) tetra(hydrogenphosphonate) 
;
_space_group_crystal_system monoclinic
_space_group_IT_number 15
_space_group_name_Hall '-C 2yc'
_space_group_name_H-M_alt 'C 1 2/c 1'
_atom_sites_solution_hydrogens .
_atom_sites_solution_primary direct
_atom_sites_solution_secondary difmap
_audit_creation_method SHELXL-97
_cell_angle_alpha 90.00
_cell_angle_beta 102.253(12)
_cell_angle_gamma 90.00
_cell_formula_units_Z 4
_cell_length_a 11.437(7)
_cell_length_b 7.808(7)
_cell_length_c 12.558(8)
_cell_measurement_temperature 296(2)
_cell_volume 1095.9(14)
_computing_cell_refinement SAINT
_computing_data_collection APEX2
_computing_data_reduction SAINT
_computing_molecular_graphics 'CrystalMaker(R) (Palmer, 2011)'
_computing_structure_refinement 'SHELXL-97 (Sheldrick, 2008)'
_computing_structure_solution 'SHELXS-97 (Sheldrick, 2008)'
_diffrn_ambient_temperature 296(2)
_diffrn_measured_fraction_theta_full 1
_diffrn_measured_fraction_theta_max 0.934
_diffrn_measurement_device_type 'Bruker QUAZAR'
_diffrn_measurement_method sphere
_diffrn_radiation_monochromator graphite
_diffrn_radiation_source 'fine-focus sealed tube'
_diffrn_radiation_type MoK\a
_diffrn_radiation_wavelength 0.71073
_diffrn_reflns_av_R_equivalents 0.1011
_diffrn_reflns_av_sigmaI/netI 0.0969
_diffrn_reflns_limit_h_max 15
_diffrn_reflns_limit_h_min -15
_diffrn_reflns_limit_k_max 10
_diffrn_reflns_limit_k_min -10
_diffrn_reflns_limit_l_max 16
_diffrn_reflns_limit_l_min -14
_diffrn_reflns_number 5771
_diffrn_reflns_theta_full 25
_diffrn_reflns_theta_max 29.03
_diffrn_reflns_theta_min 3.18
_exptl_absorpt_coefficient_mu 14.248
_exptl_absorpt_correction_T_max 0.542
_exptl_absorpt_correction_T_min 0.489
_exptl_absorpt_correction_type numerical
_exptl_absorpt_process_details SADABS
_exptl_crystal_colour colorless
_exptl_crystal_density_diffrn 3.370
_exptl_crystal_density_meas .
_exptl_crystal_density_method 'not measured'
_exptl_crystal_description tablet
_exptl_crystal_F_000 1016
_refine_diff_density_max 1.814
_refine_diff_density_min -1.814
_refine_diff_density_rms 0.396
_refine_ls_extinction_method none
_refine_ls_goodness_of_fit_ref 1.005
_refine_ls_hydrogen_treatment .
_refine_ls_matrix_type full
_refine_ls_number_parameters 78
_refine_ls_number_reflns 1369
_refine_ls_number_restraints 0
_refine_ls_restrained_S_all 1.005
_refine_ls_R_factor_all 0.0723
_refine_ls_R_factor_gt 0.0442
_refine_ls_shift/su_max 0.000
_refine_ls_shift/su_mean 0.000
_refine_ls_structure_factor_coef Fsqd
_refine_ls_weighting_details
; calc 
 [1.00000+0.00000exp(0.00(sin\q/\l)^2^)]/ 
   [\s^2^(Fo^2^)+0.0000+0.0000*P+(0.0292P)^2^+0.0000sin\q/\l] 
 where P = 1.00000Fo^2^ + 0.00000Fc^2^ 
;
_refine_ls_weighting_scheme calc
_refine_ls_wR_factor_gt 0.0781
_refine_ls_wR_factor_ref 0.0863
_reflns_number_gt 976
_reflns_number_total 1369
_reflns_threshold_expression >2sigma(I)
_cod_data_source_file JSSC-2014-215-50.cif
_cod_data_source_block betathhpo
_cod_original_cell_volume 1095.9(13)
_cod_original_sg_symbol_H-M 'C 2/c'
_cod_database_code 1562324

loop_
_symmetry_equiv_pos_as_xyz
'x, y, z'
'-x, y, -z+1/2'
'x+1/2, y+1/2, z'
'-x+1/2, y+1/2, -z+1/2'
'-x, -y, -z'
'x, -y, z-1/2'
'-x+1/2, -y+1/2, -z'
'x+1/2, -y+1/2, z-1/2'

loop_
_atom_site_label
_atom_site_type_symbol
_atom_site_fract_x
_atom_site_fract_y
_atom_site_fract_z
_atom_site_U_iso_or_equiv
_atom_site_adp_type
_atom_site_occupancy
_atom_site_symmetry_multiplicity
_atom_site_calc_flag
_atom_site_refinement_flags
_atom_site_disorder_assembly
_atom_site_disorder_group
Th1 Th 0.5000 0.00754(7) 0.2500 0.01025(15) Uani 1 2 d S . .
P1 P 0.4330(2) -0.2507(3) 0.4840(2) 0.0134(6) Uani 1 1 d . . .
P2 P 0.7276(2) -0.3371(3) 0.3365(2) 0.0162(6) Uani 1 1 d . . .
O5 O 0.3366(7) -0.3957(9) 0.4572(6) 0.0257(19) Uani 1 1 d . . .
O7 O 0.6390(6) -0.4863(10) 0.2939(7) 0.0298(18) Uani 1 1 d . . .
O1 O 0.4199(6) -0.1279(9) 0.3897(6) 0.0190(16) Uani 1 1 d . . .
O2 O 0.5722(7) 0.1731(9) 0.4085(6) 0.030(2) Uani 1 1 d . . .
O3 O 0.6533(6) -0.1764(9) 0.3370(6) 0.0193(17) Uani 1 1 d . . .
O4 O 0.3229(6) 0.1776(9) 0.2689(6) 0.0211(17) Uani 1 1 d . . .

loop_
_atom_site_aniso_label
_atom_site_aniso_U_11
_atom_site_aniso_U_22
_atom_site_aniso_U_33
_atom_site_aniso_U_23
_atom_site_aniso_U_13
_atom_site_aniso_U_12
Th1 0.0103(2) 0.0116(2) 0.0094(3) 0.000 0.00330(17) 0.000
P1 0.0181(14) 0.0123(12) 0.0105(14) -0.0003(10) 0.0046(11) -0.0019(10)
P2 0.0167(14) 0.0146(13) 0.0177(16) 0.0003(11) 0.0047(12) 0.0037(11)
O5 0.039(5) 0.016(4) 0.022(5) 0.006(3) 0.005(4) -0.006(3)
O7 0.021(4) 0.025(4) 0.044(5) 0.002(4) 0.009(3) -0.005(4)
O1 0.019(4) 0.020(4) 0.017(4) 0.010(3) 0.003(3) 0.005(3)
O2 0.055(6) 0.028(4) 0.010(4) -0.006(3) 0.015(4) -0.010(4)
O3 0.020(4) 0.026(4) 0.015(4) 0.004(3) 0.010(3) 0.011(3)
O4 0.025(4) 0.020(4) 0.022(4) 0.007(3) 0.013(3) 0.012(3)

loop_
_atom_type_symbol
_atom_type_description
_atom_type_scat_dispersion_real
_atom_type_scat_dispersion_imag
_atom_type_scat_source
O O 0.0106 0.0060 'International Tables Vol C Tables 4.2.6.8 and 6.1.1.4'
H H 0.0000 0.0000 'International Tables Vol C Tables 4.2.6.8 and 6.1.1.4'
P P 0.1023 0.0942 'International Tables Vol C Tables 4.2.6.8 and 6.1.1.4'
Th Th -7.2400 8.8979 'International Tables Vol C Tables 4.2.6.8 and 6.1.1.4'

loop_
_geom_angle_atom_site_label_1
_geom_angle_atom_site_label_2
_geom_angle_atom_site_label_3
_geom_angle
_geom_angle_site_symmetry_1
_geom_angle_site_symmetry_3
O3 Th1 O3 104.6(4) . 2_655
O3 Th1 O2 81.4(3) . .
O3 Th1 O2 144.8(3) 2_655 .
O3 Th1 O2 144.8(3) . 2_655
O3 Th1 O2 81.4(3) 2_655 2_655
O2 Th1 O2 113.9(4) . 2_655
O3 Th1 O1 75.7(2) . .
O3 Th1 O1 72.9(2) 2_655 .
O2 Th1 O1 75.2(3) . .
O2 Th1 O1 137.5(3) 2_655 .
O3 Th1 O1 72.9(2) . 2_655
O3 Th1 O1 75.7(2) 2_655 2_655
O2 Th1 O1 137.5(3) . 2_655
O2 Th1 O1 75.2(3) 2_655 2_655
O1 Th1 O1 127.5(3) . 2_655
O3 Th1 O4 145.9(2) . .
O3 Th1 O4 80.1(2) 2_655 .
O2 Th1 O4 76.9(3) . .
O2 Th1 O4 69.0(2) 2_655 .
O1 Th1 O4 73.6(2) . .
O1 Th1 O4 139.1(2) 2_655 .
O3 Th1 O4 80.1(2) . 2_655
O3 Th1 O4 145.9(2) 2_655 2_655
O2 Th1 O4 69.0(2) . 2_655
O2 Th1 O4 76.9(3) 2_655 2_655
O1 Th1 O4 139.1(2) . 2_655
O1 Th1 O4 73.6(2) 2_655 2_655
O4 Th1 O4 115.1(3) . 2_655
O2 P1 O1 115.9(4) 5_656 .
O2 P1 O5 109.0(4) 5_656 .
O1 P1 O5 110.1(4) . .
O3 P2 O4 114.1(4) . 3_545
O3 P2 O7 107.1(4) . .
O4 P2 O7 110.8(4) 3_545 .
P1 O1 Th1 150.3(4) . .
P1 O2 Th1 155.1(5) 5_656 .
P2 O3 Th1 150.2(4) . .
P2 O4 Th1 135.3(4) 3_455 .

loop_
_geom_bond_atom_site_label_1
_geom_bond_atom_site_label_2
_geom_bond_distance
_geom_bond_site_symmetry_2
Th1 O3 2.349(7) .
Th1 O3 2.349(7) 2_655
Th1 O2 2.370(7) .
Th1 O2 2.370(7) 2_655
Th1 O1 2.391(7) .
Th1 O1 2.391(7) 2_655
Th1 O4 2.475(7) .
Th1 O4 2.475(7) 2_655
P1 O2 1.493(7) 5_656
P1 O1 1.506(7) .
P1 O5 1.566(7) .
P2 O3 1.516(7) .
P2 O4 1.521(7) 3_545
P2 O7 1.562(8) .
O2 P1 1.493(7) 5_656
O4 P2 1.521(7) 3_455
